data_4313945
loop_
_publ_author_name
'Bala. Manimaran'
'P. Thanasekaran'
'T. Rajendran'
'Rong-Tang Liao'
'Yen-Hsiang Liu'
'Gene-Hsiang Lee'
'Shie-Ming Peng'
'S. Rajagopal'
'Kuang-Lieh Lu'

_publ_section_title
;
 Self-Assembly of Octarhenium-Based Neutral Luminescent Rectangular Prisms
;
_journal_name_full 'Inorganic Chemistry'
_journal_page_first 4795
_journal_page_last 4797
_journal_paper_doi 10.1021/ic034172j
_journal_volume 42
_journal_year 2003
_chemical_formula_sum 'C162 H108 N8 O32 Re8'
_chemical_formula_weight 4168.16
_chemical_name_systematic
;
 ?
;
_space_group_IT_number 2
_symmetry_cell_setting triclinic
_symmetry_space_group_name_Hall '-P 1'
_symmetry_space_group_name_H-M 'P -1'
_atom_sites_solution_hydrogens geom
_atom_sites_solution_primary direct
_atom_sites_solution_secondary difmap
_audit_creation_method SHELXL
_cell_angle_alpha 89.979(1)
_cell_angle_beta 68.328(1)
_cell_angle_gamma 64.207(1)
_cell_formula_units_Z 1
_cell_length_a 14.4754(6)
_cell_length_b 15.8560(7)
_cell_length_c 19.0493(8)
_cell_measurement_reflns_used 4310
_cell_measurement_temperature 150(1)
_cell_measurement_theta_max 26.37
_cell_measurement_theta_min 1.17
_cell_volume 3590.6(3)
_computing_cell_refinement 'Siemens SAINT'
_computing_data_collection 'Siemens SMART'
_computing_data_reduction 'Siemens SAINT'
_computing_molecular_graphics 'Siemens SHELXTL'
_computing_publication_material 'Siemens SHELXTL'
_computing_structure_refinement 'SHELXL-93 (Sheldrick, 1993)'
_computing_structure_solution 'SHELXS-86 (Sheldrick, 1990)'
_diffrn_ambient_temperature 150(1)
_diffrn_measurement_device 'Siemens SMART 1K CCD'
_diffrn_measurement_method '\w scans'
_diffrn_radiation_monochromator graphite
_diffrn_radiation_source 'fine-focus sealed tube'
_diffrn_radiation_type MoK\a
_diffrn_radiation_wavelength 0.71073
_diffrn_reflns_av_R_equivalents 0.0600
_diffrn_reflns_av_sigmaI/netI 0.0772
_diffrn_reflns_limit_h_max 18
_diffrn_reflns_limit_h_min -18
_diffrn_reflns_limit_k_max 19
_diffrn_reflns_limit_k_min -19
_diffrn_reflns_limit_l_max 23
_diffrn_reflns_limit_l_min -23
_diffrn_reflns_number 41846
_diffrn_reflns_theta_max 26.37
_diffrn_reflns_theta_min 1.17
_diffrn_standards_decay_% 0
_exptl_absorpt_coefficient_mu 6.794
_exptl_absorpt_correction_T_max 0.4908
_exptl_absorpt_correction_T_min 0.3576
_exptl_absorpt_correction_type ' empirical used sadabs'
_exptl_crystal_colour orange
_exptl_crystal_density_diffrn 1.928
_exptl_crystal_density_meas ?
_exptl_crystal_description plate
_exptl_crystal_F_000 1992
_exptl_crystal_size_max 0.40
_exptl_crystal_size_mid 0.20
_exptl_crystal_size_min 0.03
_refine_diff_density_max 1.789
_refine_diff_density_min -1.020
_refine_diff_density_rms 0.183
_refine_ls_extinction_method none
_refine_ls_goodness_of_fit_all 1.066
_refine_ls_goodness_of_fit_obs 1.154
_refine_ls_matrix_type full
_refine_ls_number_parameters 893
_refine_ls_number_reflns 14673
_refine_ls_number_restraints 1
_refine_ls_restrained_S_all 1.067
_refine_ls_restrained_S_obs 1.155
_refine_ls_R_factor_all 0.0959
_refine_ls_R_factor_obs 0.0444
_refine_ls_shift/esd_max 0.009
_refine_ls_shift/esd_mean 0.001
_refine_ls_structure_factor_coef Fsqd
_refine_ls_weighting_details 'w=1/[\s^2^(Fo^2^)+(0.0528P)^2^+0.0000P] where P=(Fo^2^+2Fc^2^)/3'
_refine_ls_weighting_scheme calc
_refine_ls_wR_factor_all 0.1230
_refine_ls_wR_factor_obs 0.0994
_reflns_number_observed 8525
_reflns_number_total 14673
_reflns_observed_criterion >2sigma(I)
_cod_data_source_file ic034172jsi20030217_013433.cif
_cod_data_source_block ic7606
_cod_depositor_comments
;
The following automatic conversions were performed:

'_symmetry_cell_setting' value 'Triclinic' changed to 'triclinic'
according to the built-in table from CIF Core dictionary named
'cif_core.dic' version 2.4.1 from 2010-06-29.

Automatic conversion script
Id: cif_fix_values 1646 2011-03-28 12:23:43Z adriana 

The following automatic conversions were performed:

'_exptl_crystal_density_meas' value 'not_measured' was changed to '?'
- the value is perceived as not measured.

Automatic conversion script
Id: cif_fix_values 3008 2015-01-20 13:52:24Z robertas 

The following automatic conversions were performed:

'_refine_ls_weighting_scheme' value 'calc
w=1/[\s^2^(Fo^2^)+(0.0528P)^2^+0.0000P] where P=(Fo^2^+2Fc^2^)/3' was
changed to 'calc'. New tag '_refine_ls_weighting_details' was
created. The value of the new tag was set to
'w=1/[\s^2^(Fo^2^)+(0.0528P)^2^+0.0000P] where P=(Fo^2^+2Fc^2^)/3'.

Automatic conversion script
Id: cif_fix_values 3143 2015-03-26 13:38:13Z robertas 
;
_cod_database_code 4313945

loop_
_symmetry_equiv_pos_as_xyz
'x, y, z'
'-x, -y, -z'

loop_
_atom_site_aniso_label
_atom_site_aniso_U_11
_atom_site_aniso_U_22
_atom_site_aniso_U_33
_atom_site_aniso_U_23
_atom_site_aniso_U_13
_atom_site_aniso_U_12
Re1 0.0298(2) 0.0327(2) 0.0473(3) -0.0068(2) -0.0084(2) -0.0112(2)
Re2 0.0318(2) 0.0427(2) 0.0454(3) -0.0108(2) -0.0137(2) -0.0137(2)
Re3 0.0300(2) 0.0359(2) 0.0440(3) 0.0071(2) -0.0086(2) -0.0121(2)
Re4 0.0298(2) 0.0380(2) 0.0352(2) 0.0033(2) -0.0079(2) -0.0129(2)
O1 0.029(4) 0.046(4) 0.062(5) -0.005(4) -0.006(4) -0.006(4)
O2 0.075(7) 0.054(5) 0.128(9) -0.040(5) -0.008(6) -0.031(5)
O3 0.062(6) 0.051(5) 0.059(6) 0.015(4) -0.007(5) -0.004(4)
O4 0.081(7) 0.121(8) 0.052(6) 0.017(5) -0.040(5) -0.038(6)
O5 0.021(4) 0.055(5) 0.069(5) -0.006(4) -0.008(4) -0.010(4)
O6 0.086(7) 0.080(7) 0.125(8) -0.045(6) -0.035(6) -0.040(6)
O7 0.078(7) 0.093(7) 0.098(7) 0.046(6) -0.061(6) -0.046(5)
O8 0.050(5) 0.050(5) 0.082(6) -0.004(4) -0.019(5) 0.007(4)
O9 0.050(5) 0.085(7) 0.112(8) 0.050(6) -0.017(5) -0.036(5)
O10 0.058(5) 0.067(5) 0.057(5) 0.020(4) -0.016(4) -0.037(5)
O11 0.077(6) 0.084(6) 0.065(6) 0.023(5) -0.042(5) -0.042(5)
O12 0.042(5) 0.050(5) 0.079(6) 0.003(4) -0.006(4) -0.006(4)
O13 0.033(4) 0.057(4) 0.036(4) -0.013(3) -0.010(3) -0.015(3)
O14 0.034(4) 0.032(4) 0.049(4) -0.002(3) -0.010(3) -0.013(3)
O15 0.035(4) 0.033(4) 0.029(4) -0.001(3) -0.001(3) -0.012(3)
O16 0.030(4) 0.031(3) 0.036(4) -0.005(3) -0.007(3) -0.013(3)
N1 0.025(4) 0.036(4) 0.032(5) -0.002(4) -0.011(4) -0.004(4)
N2 0.032(5) 0.041(5) 0.046(5) -0.002(4) -0.022(4) -0.015(4)
N3 0.035(5) 0.028(4) 0.046(5) 0.004(4) -0.014(4) -0.014(4)
N4 0.029(5) 0.038(5) 0.043(5) 0.002(4) -0.009(4) -0.015(4)
C1 0.042(7) 0.037(6) 0.054(7) -0.001(5) -0.017(6) -0.015(5)
C2 0.032(7) 0.042(7) 0.098(10) -0.019(7) -0.006(7) -0.008(5)
C3 0.031(6) 0.041(6) 0.049(7) -0.004(5) -0.002(5) -0.010(5)
C4 0.035(6) 0.067(8) 0.052(8) -0.025(6) -0.011(6) -0.019(6)
C5 0.062(8) 0.055(7) 0.045(7) -0.001(5) -0.024(6) -0.035(6)
C6 0.039(7) 0.058(8) 0.081(9) -0.022(7) -0.021(7) -0.010(6)
C7 0.032(6) 0.040(6) 0.051(7) 0.012(5) -0.004(5) -0.007(5)
C8 0.040(7) 0.048(7) 0.051(7) 0.012(6) -0.013(6) -0.006(6)
C9 0.031(6) 0.059(7) 0.057(7) 0.020(6) -0.010(6) -0.018(6)
C10 0.036(6) 0.058(7) 0.034(6) 0.000(5) -0.013(5) -0.017(5)
C11 0.047(7) 0.056(7) 0.045(7) 0.020(6) -0.015(6) -0.025(6)
C12 0.027(6) 0.065(8) 0.048(7) 0.010(6) -0.004(5) -0.026(6)
C13 0.033(6) 0.048(6) 0.042(6) 0.002(5) -0.010(5) -0.016(5)
C14 0.039(6) 0.043(6) 0.050(7) 0.007(5) -0.015(5) -0.023(5)
C15 0.040(6) 0.021(5) 0.051(6) 0.003(4) -0.027(5) -0.008(4)
C16 0.044(7) 0.045(6) 0.038(6) 0.002(5) -0.011(5) -0.021(5)
C17 0.040(6) 0.040(6) 0.037(6) 0.007(5) -0.014(5) -0.020(5)
C18 0.037(6) 0.040(6) 0.050(7) 0.004(5) -0.021(5) -0.011(5)
C19 0.027(5) 0.026(5) 0.055(7) 0.003(5) -0.019(5) -0.009(4)
C20 0.032(5) 0.024(5) 0.034(6) -0.002(4) -0.013(4) -0.005(4)
C21 0.027(5) 0.027(5) 0.040(6) 0.001(4) -0.011(4) -0.012(4)
C22 0.034(5) 0.025(5) 0.045(6) 0.012(4) -0.021(5) -0.014(4)
C23 0.038(6) 0.028(5) 0.044(6) 0.003(4) -0.021(5) -0.013(4)
C24 0.039(6) 0.036(5) 0.030(5) 0.007(4) -0.016(5) -0.018(5)
C25 0.028(5) 0.025(5) 0.052(7) 0.003(4) -0.017(5) -0.005(4)
C26 0.041(6) 0.034(6) 0.049(7) 0.005(5) -0.017(5) -0.018(5)
C27 0.052(7) 0.031(5) 0.060(7) 0.007(5) -0.039(6) -0.009(5)
C28 0.046(6) 0.026(5) 0.048(6) 0.009(5) -0.028(5) -0.014(5)
C29 0.049(7) 0.042(6) 0.049(7) 0.003(5) -0.019(6) -0.024(5)
C30 0.052(7) 0.057(7) 0.042(6) 0.002(5) -0.020(6) -0.028(6)
C31 0.051(7) 0.031(5) 0.038(6) -0.006(4) -0.019(5) -0.013(5)
C32 0.031(6) 0.034(5) 0.028(5) -0.006(4) -0.006(4) -0.007(4)
C33 0.036(6) 0.037(6) 0.059(7) 0.019(5) -0.023(5) -0.021(5)
C34 0.045(7) 0.040(6) 0.046(6) 0.016(5) -0.028(5) -0.019(5)
C35 0.034(6) 0.033(5) 0.051(7) 0.022(5) -0.024(5) -0.017(5)
C36 0.048(7) 0.036(6) 0.059(7) 0.007(5) -0.027(6) -0.022(5)
C37 0.050(7) 0.043(6) 0.039(6) 0.005(5) -0.019(5) -0.018(5)
C38 0.044(6) 0.043(6) 0.038(6) 0.013(5) -0.012(5) -0.023(5)
C39 0.050(7) 0.038(6) 0.041(6) 0.001(5) -0.021(5) -0.015(5)
C40 0.029(6) 0.032(5) 0.047(6) 0.005(5) -0.013(5) -0.010(5)
C41 0.041(7) 0.041(6) 0.057(7) 0.018(5) -0.012(6) -0.015(5)
C42 0.035(6) 0.034(6) 0.060(7) 0.011(5) -0.019(5) -0.014(5)
C43 0.034(6) 0.043(6) 0.047(7) 0.010(5) -0.019(5) -0.014(5)
C44 0.040(6) 0.038(6) 0.038(6) 0.005(5) -0.014(5) -0.009(5)
C45 0.044(7) 0.066(8) 0.045(7) 0.015(6) -0.016(6) -0.026(6)
C46 0.050(7) 0.062(7) 0.032(6) 0.003(5) -0.008(5) -0.032(6)
C47 0.055(8) 0.078(9) 0.071(9) 0.000(7) -0.016(7) -0.039(7)
C48 0.046(7) 0.066(8) 0.064(8) -0.007(6) -0.013(6) -0.028(7)
C49 0.061(9) 0.062(8) 0.065(9) 0.016(7) -0.023(7) -0.027(7)
C50 0.072(10) 0.095(11) 0.114(13) 0.043(9) -0.045(9) -0.053(9)
C51 0.089(11) 0.076(10) 0.095(11) 0.024(8) -0.040(9) -0.053(9)
C52 0.080(11) 0.097(12) 0.097(12) 0.037(9) -0.030(9) -0.054(9)
C53 0.059(9) 0.067(9) 0.091(10) 0.021(8) -0.025(8) -0.028(7)
C54 0.059(8) 0.056(8) 0.067(9) 0.001(7) -0.010(7) -0.010(7)
C55 0.048(8) 0.064(8) 0.055(8) 0.006(6) -0.013(6) -0.020(6)
C56 0.057(9) 0.061(9) 0.111(12) -0.024(8) -0.005(9) -0.015(7)
C57 0.088(13) 0.085(12) 0.122(15) -0.007(10) -0.031(12) -0.031(11)
C58 0.116(17) 0.054(10) 0.112(14) -0.006(9) -0.031(12) -0.023(10)
C59 0.038(8) 0.134(15) 0.120(14) 0.066(12) -0.036(9) -0.040(9)
C60 0.055(9) 0.121(13) 0.106(12) 0.033(10) -0.034(9) -0.049(9)
C61 0.065(9) 0.050(7) 0.080(10) 0.004(7) -0.014(7) -0.024(7)
C62 0.065(9) 0.050(7) 0.061(8) -0.003(6) -0.011(7) -0.024(7)
C63 0.087(10) 0.050(8) 0.039(7) -0.014(6) -0.001(7) -0.008(7)
C64 0.104(13) 0.109(13) 0.067(10) -0.015(9) -0.022(9) -0.051(11)
C65 0.089(12) 0.077(11) 0.083(11) -0.007(9) -0.037(10) -0.025(9)
C66 0.155(16) 0.069(10) 0.064(9) 0.026(8) -0.062(11) -0.069(11)
C67 0.081(10) 0.072(9) 0.051(8) 0.008(7) -0.017(7) -0.043(8)
C68 0.047(7) 0.063(8) 0.071(9) 0.015(7) -0.027(7) -0.016(6)
C69 0.069(9) 0.064(9) 0.077(10) 0.004(7) -0.034(8) -0.017(7)
C70 0.063(9) 0.067(9) 0.077(9) -0.007(7) -0.029(8) -0.020(7)
C71 0.086(11) 0.071(10) 0.073(10) -0.001(8) -0.017(9) -0.028(9)
C72 0.086(12) 0.069(10) 0.089(12) -0.016(8) -0.035(10) -0.009(8)
C73 0.079(10) 0.055(9) 0.078(10) -0.009(7) -0.019(8) -0.001(7)
C74 0.097(12) 0.073(9) 0.061(9) 0.010(7) -0.019(8) -0.045(9)

loop_
_atom_site_label
_atom_site_type_symbol
_atom_site_fract_x
_atom_site_fract_y
_atom_site_fract_z
_atom_site_U_iso_or_equiv
_atom_site_thermal_displace_type
_atom_site_occupancy
_atom_site_calc_flag
_atom_site_refinement_flags
_atom_site_disorder_group
Re1 Re 0.10237(3) 0.52475(3) 0.21531(2) 0.04037(12) Uani 1 d . .
Re2 Re 0.32215(3) 0.36339(3) 0.24882(2) 0.04213(13) Uani 1 d . .
Re3 Re 0.69958(3) 0.11751(3) -0.34101(2) 0.04013(12) Uani 1 d . .
Re4 Re 0.47025(3) 0.28589(3) -0.36242(2) 0.03729(12) Uani 1 d . .
O1 O -0.1488(6) 0.6503(5) 0.3115(4) 0.055(2) Uani 1 d . .
O2 O 0.1374(8) 0.6884(6) 0.2678(6) 0.096(3) Uani 1 d . .
O3 O 0.0663(7) 0.6245(5) 0.0829(5) 0.073(3) Uani 1 d . .
O4 O 0.3525(8) 0.2568(7) 0.3788(5) 0.084(3) Uani 1 d . .
O5 O 0.5811(6) 0.2632(5) 0.1683(4) 0.055(2) Uani 1 d . .
O6 O 0.3346(8) 0.5248(6) 0.3255(6) 0.099(4) Uani 1 d . .
O7 O 0.8212(7) 0.1053(6) -0.2367(5) 0.079(3) Uani 1 d . .
O8 O 0.8899(7) -0.0837(6) -0.4142(5) 0.076(3) Uani 1 d . .
O9 O 0.8501(7) 0.1908(6) -0.4503(6) 0.086(3) Uani 1 d . .
O10 O 0.5985(7) 0.3889(6) -0.4528(4) 0.060(2) Uani 1 d . .
O11 O 0.3765(7) 0.3053(6) -0.4844(5) 0.069(2) Uani 1 d . .
O12 O 0.2730(6) 0.4870(5) -0.2941(5) 0.070(2) Uani 1 d . .
O13 O 0.1423(5) 0.4374(5) 0.2950(4) 0.046(2) Uani 1 d . .
O14 O 0.2805(5) 0.4270(4) 0.1569(4) 0.042(2) Uani 1 d . .
O15 O 0.5983(5) 0.1382(4) -0.4055(3) 0.038(2) Uani 1 d . .
O16 O 0.5513(5) 0.2515(4) -0.2834(3) 0.0351(15) Uani 1 d . .
N1 N 0.0793(6) 0.4075(5) 0.1735(4) 0.035(2) Uani 1 d . .
N2 N 0.3051(7) 0.2476(5) 0.1996(5) 0.039(2) Uani 1 d . .
N3 N 0.5908(6) 0.0633(5) -0.2657(5) 0.038(2) Uani 1 d . .
N4 N 0.3656(6) 0.2226(5) -0.2911(5) 0.039(2) Uani 1 d . .
C1 C -0.0563(9) 0.6028(7) 0.2746(6) 0.047(3) Uani 1 d . .
C2 C 0.1264(9) 0.6261(8) 0.2482(8) 0.068(4) Uani 1 d . .
C3 C 0.0817(8) 0.5878(7) 0.1318(6) 0.048(3) Uani 1 d . .
C4 C 0.3409(9) 0.2989(8) 0.3304(7) 0.056(3) Uani 1 d . .
C5 C 0.4866(10) 0.2988(8) 0.1964(6) 0.050(3) Uani 1 d . .
C6 C 0.3305(9) 0.4664(8) 0.2945(7) 0.065(4) Uani 1 d . .
C7 C 0.7738(9) 0.1117(7) -0.2742(6) 0.049(3) Uani 1 d . .
C8 C 0.8185(9) -0.0072(8) -0.3902(6) 0.054(3) Uani 1 d . .
C9 C 0.7922(9) 0.1642(8) -0.4082(6) 0.053(3) Uani 1 d . .
C10 C 0.5561(8) 0.3460(8) -0.4193(6) 0.045(3) Uani 1 d . .
C11 C 0.4112(9) 0.2968(8) -0.4362(6) 0.050(3) Uani 1 d . .
C12 C 0.3483(9) 0.4109(8) -0.3164(6) 0.049(3) Uani 1 d . .
C13 C -0.0077(8) 0.3912(7) 0.2155(6) 0.044(3) Uani 1 d . .
H13A H -0.0518(8) 0.4232(7) 0.2676(6) 0.052 Uiso 1 calc R .
C14 C -0.0355(8) 0.3310(7) 0.1867(6) 0.043(3) Uani 1 d . .
H14A H -0.0961(8) 0.3206(7) 0.2190(6) 0.052 Uiso 1 calc R .
C15 C 0.0252(8) 0.2854(6) 0.1106(6) 0.037(2) Uani 1 d . .
C16 C 0.1171(8) 0.2987(7) 0.0678(6) 0.045(3) Uani 1 d . .
H16A H 0.1635(8) 0.2655(7) 0.0161(6) 0.053 Uiso 1 calc R .
C17 C 0.1412(8) 0.3603(6) 0.1002(5) 0.039(2) Uani 1 d . .
H17A H 0.2035(8) 0.3696(6) 0.0696(5) 0.046 Uiso 1 calc R .
C18 C -0.0071(8) 0.2262(7) 0.0754(6) 0.044(3) Uani 1 d . .
C19 C 0.0351(8) -0.1832(6) -0.0464(6) 0.037(2) Uani 1 d . .
C20 C 0.0792(8) -0.1356(6) -0.0149(5) 0.033(2) Uani 1 d . .
C21 C 0.1649(7) -0.1169(6) -0.0630(5) 0.033(2) Uani 1 d . .
H21A H 0.1946(7) -0.1367(6) -0.1172(5) 0.039 Uiso 1 calc R .
C22 C 0.2071(8) -0.0697(6) -0.0328(5) 0.033(2) Uani 1 d . .
C23 C 0.1657(8) -0.0435(6) 0.0473(6) 0.036(2) Uani 1 d . .
C24 C 0.0808(8) -0.0597(6) 0.0957(5) 0.034(2) Uani 1 d . .
H24A H 0.0518(8) -0.0394(6) 0.1497(5) 0.041 Uiso 1 calc R .
C25 C 0.0361(8) -0.1067(6) 0.0657(6) 0.037(2) Uani 1 d . .
C26 C 0.2093(8) 0.0056(7) 0.0790(6) 0.042(2) Uani 1 d . .
C27 C 0.2441(9) 0.0469(7) 0.1043(6) 0.047(3) Uani 1 d . .
C28 C 0.2724(9) 0.1095(6) 0.1381(6) 0.038(2) Uani 1 d . .
C29 C 0.2044(9) 0.1606(7) 0.2123(6) 0.046(3) Uani 1 d . .
H29A H 0.1441(9) 0.1492(7) 0.2434(6) 0.055 Uiso 1 calc R .
C30 C 0.2228(9) 0.2272(8) 0.2413(6) 0.049(3) Uani 1 d . .
H30A H 0.1756(9) 0.2604(8) 0.2930(6) 0.059 Uiso 1 calc R .
C31 C 0.3596(9) 0.1287(6) 0.0973(6) 0.042(3) Uani 1 d . .
H31A H 0.4103(9) 0.0944(6) 0.0463(6) 0.051 Uiso 1 calc R .
C32 C 0.3733(8) 0.1969(6) 0.1297(5) 0.036(2) Uani 1 d . .
H32A H 0.4348(8) 0.2081(6) 0.1006(5) 0.044 Uiso 1 calc R .
C33 C 0.2929(8) -0.0491(7) -0.0838(6) 0.041(2) Uani 1 d . .
C34 C 0.3614(9) -0.0266(7) -0.1234(6) 0.041(2) Uani 1 d . .
C35 C 0.4407(8) 0.0018(7) -0.1705(6) 0.037(2) Uani 1 d . .
C36 C 0.5097(9) -0.0422(7) -0.2452(6) 0.045(3) Uani 1 d . .
H36A H 0.5075(9) -0.0954(7) -0.2661(6) 0.054 Uiso 1 calc R .
C37 C 0.5825(9) -0.0109(7) -0.2908(6) 0.045(3) Uani 1 d . .
H37A H 0.6291(9) -0.0435(7) -0.3427(6) 0.054 Uiso 1 calc R .
C38 C 0.4509(8) 0.0771(7) -0.1429(6) 0.042(2) Uani 1 d . .
H38A H 0.4060(8) 0.1098(7) -0.0910(6) 0.050 Uiso 1 calc R .
C39 C 0.5271(9) 0.1042(7) -0.1919(6) 0.045(3) Uani 1 d . .
H39A H 0.5343(9) 0.1546(7) -0.1715(6) 0.054 Uiso 1 calc R .
C40 C -0.0498(8) -0.1270(6) 0.1176(6) 0.039(2) Uani 1 d . .
C41 C -0.1198(9) -0.1413(7) 0.1615(6) 0.051(3) Uani 1 d . .
C42 C 0.2766(8) 0.1243(7) -0.2833(6) 0.044(3) Uani 1 d . .
H42A H 0.2722(8) 0.0753(7) -0.3085(6) 0.053 Uiso 1 calc R .
C43 C 0.2031(8) 0.1674(7) -0.2066(6) 0.043(2) Uani 1 d . .
C44 C 0.3549(8) 0.1532(7) -0.3218(6) 0.043(3) Uani 1 d . .
H44A H 0.4048(8) 0.1221(7) -0.3736(6) 0.052 Uiso 1 calc R .
C45 C 0.2140(9) 0.2392(8) -0.1748(6) 0.052(3) Uani 1 d . .
H45A H 0.1660(9) 0.2705(8) -0.1228(6) 0.062 Uiso 1 calc R .
C46 C 0.2948(9) 0.2662(8) -0.2181(6) 0.048(3) Uani 1 d . .
H46A H 0.2996(9) 0.3166(8) -0.1952(6) 0.057 Uiso 1 calc R .
C47 C 0.0824(10) 0.4873(9) 0.3766(7) 0.068(4) Uani 1 d . .
H47A H 0.0399(10) 0.5570(9) 0.3803(7) 0.082 Uiso 1 calc R .
H47B H 0.1367(10) 0.4755(9) 0.4000(7) 0.082 Uiso 1 calc R .
C48 C -0.0003(10) 0.4460(9) 0.4192(7) 0.061(3) Uani 1 d . .
C49 C 0.0368(11) 0.3594(9) 0.4423(7) 0.065(3) Uani 1 d . .
H49A H 0.1142(11) 0.3234(9) 0.4323(7) 0.078 Uiso 1 calc R .
C50 C -0.0343(12) 0.3248(11) 0.4789(9) 0.086(4) Uani 1 d . .
H50A H -0.0067(12) 0.2643(11) 0.4933(9) 0.103 Uiso 1 calc R .
C51 C -0.1478(12) 0.3773(10) 0.4956(8) 0.080(4) Uani 1 d . .
H51A H -0.1982(12) 0.3529(10) 0.5211(8) 0.096 Uiso 1 calc R .
C52 C -0.1877(13) 0.4670(11) 0.4745(8) 0.088(5) Uani 1 d . .
H52A H -0.2651(13) 0.5033(11) 0.4845(8) 0.106 Uiso 1 calc R .
C53 C -0.1121(11) 0.5022(9) 0.4385(8) 0.075(4) Uani 1 d . .
H53A H -0.1386(11) 0.5648(9) 0.4277(8) 0.090 Uiso 1 calc R .
C54 C 0.3467(10) 0.4690(8) 0.1094(7) 0.072(4) Uani 1 d . .
H54A H 0.3556(10) 0.5099(8) 0.1430(7) 0.087 Uiso 1 calc R .
H54B H 0.3056(10) 0.5102(8) 0.0807(7) 0.087 Uiso 1 calc R .
C55 C 0.4611(10) 0.3959(9) 0.0530(7) 0.061(3) Uani 1 d . .
C56 C 0.4796(12) 0.3243(9) 0.0015(9) 0.091(5) Uani 1 d . .
H56A H 0.4163(12) 0.3188(9) 0.0027(9) 0.109 Uiso 1 calc R .
C57 C 0.5819(15) 0.2611(12) -0.0506(10) 0.106(6) Uani 1 d . .
H57A H 0.5908(15) 0.2086(12) -0.0814(10) 0.127 Uiso 1 calc R .
C58 C 0.6672(17) 0.2727(10) -0.0583(10) 0.106(6) Uani 1 d . .
H58A H 0.7376(17) 0.2320(10) -0.0992(10) 0.127 Uiso 1 calc R .
C59 C 0.6622(11) 0.3383(13) -0.0125(10) 0.097(5) Uani 1 d . .
H59A H 0.7285(11) 0.3413(13) -0.0179(10) 0.116 Uiso 1 calc R .
C60 C 0.5535(12) 0.4059(11) 0.0467(9) 0.091(5) Uani 1 d . .
H60A H 0.5466(12) 0.4552(11) 0.0798(9) 0.109 Uiso 1 calc R .
C61 C 0.6476(10) 0.1147(8) -0.4902(7) 0.071(4) Uani 1 d . .
H61A H 0.6917(10) 0.1490(8) -0.5113(7) 0.086 Uiso 1 calc R .
H61B H 0.5863(10) 0.1367(8) -0.5081(7) 0.086 Uiso 1 calc R .
C62 C 0.7232(11) 0.0083(8) -0.5206(7) 0.065(3) Uani 1 d . .
C63 C 0.8372(11) -0.0253(9) -0.5679(6) 0.076(4) Uani 1 d . .
H63A H 0.8663(11) 0.0189(9) -0.5781(6) 0.092 Uiso 1 calc R .
C64 C 0.9073(14) -0.1187(12) -0.5995(8) 0.097(5) Uani 1 d . .
H64A H 0.9834(14) -0.1401(12) -0.6343(8) 0.116 Uiso 1 calc R .
C65 C 0.8643(14) -0.1815(11) -0.5795(9) 0.088(5) Uani 1 d . .
H65A H 0.9127(14) -0.2478(11) -0.5993(9) 0.106 Uiso 1 calc R .
C66 C 0.7524(16) -0.1510(10) -0.5312(8) 0.084(5) Uani 1 d . .
H66A H 0.7252(16) -0.1961(10) -0.5179(8) 0.100 Uiso 1 calc R .
C67 C 0.6809(12) -0.0551(9) -0.5026(7) 0.068(4) Uani 1 d . .
H67A H 0.6035(12) -0.0332(9) -0.4710(7) 0.082 Uiso 1 calc R .
C68 C 0.5634(9) 0.3248(8) -0.2493(7) 0.063(3) Uani 1 d . .
H68A H 0.6046(9) 0.3491(8) -0.2908(7) 0.076 Uiso 1 calc R .
H68B H 0.6093(9) 0.2966(8) -0.2196(7) 0.076 Uiso 1 calc R .
C69 C 0.4523(11) 0.4075(9) -0.1966(8) 0.074(4) Uani 1 d . .
C70 C 0.4194(11) 0.5006(9) -0.2153(8) 0.073(4) Uani 1 d . .
H70A H 0.4677(11) 0.5100(9) -0.2607(8) 0.088 Uiso 1 calc R .
C71 C 0.3164(12) 0.5784(10) -0.1672(8) 0.085(4) Uani 1 d . .
H71A H 0.2949(12) 0.6404(10) -0.1792(8) 0.102 Uiso 1 calc R .
C72 C 0.2470(13) 0.5624(10) -0.1020(9) 0.092(5) Uani 1 d . .
H72A H 0.1780(13) 0.6148(10) -0.0685(9) 0.111 Uiso 1 calc R .
C73 C 0.2762(12) 0.4690(9) -0.0836(8) 0.087(5) Uani 1 d . .
H73A H 0.2255(12) 0.4583(9) -0.0405(8) 0.105 Uiso 1 calc R .
C74 C 0.3833(12) 0.3929(10) -0.1317(7) 0.080(4) Uani 1 d . .
H74A H 0.4072(12) 0.3314(10) -0.1186(7) 0.096 Uiso 1 calc R .
C75 C 0.9430(9) 0.2131(7) -0.6611(4) 0.230(13) Uiso 1 d D .
H75A H 0.9979(9) 0.1461(7) -0.6840(4) 0.344 Uiso 1 calc R .
H75B H 0.9355(9) 0.2270(7) -0.6086(4) 0.344 Uiso 1 calc R .
H75C H 0.9686(9) 0.2543(7) -0.6920(4) 0.344 Uiso 1 calc R .
C76 C 0.8213(9) 0.2330(7) -0.6590(4) 0.171(9) Uiso 1 d RD .
C77 C 0.8553(9) 0.1434(7) -0.6982(4) 0.188(10) Uiso 1 d R .
H77A H 0.9305(9) 0.0946(7) -0.7133(4) 0.225 Uiso 1 calc R .
C78 C 0.7793(9) 0.1255(7) -0.7152(4) 0.163(9) Uiso 1 d R .
H78A H 0.8025(9) 0.0643(7) -0.7420(4) 0.195 Uiso 1 calc R .
C79 C 0.6692(9) 0.1970(7) -0.6930(4) 0.164(8) Uiso 1 d R .
H79A H 0.6172(9) 0.1848(7) -0.7046(4) 0.196 Uiso 1 calc R .
C80 C 0.6351(9) 0.2865(7) -0.6537(4) 0.210(11) Uiso 1 d R .
H80A H 0.5599(9) 0.3354(7) -0.6386(4) 0.252 Uiso 1 calc R .
C81 C 0.7112(9) 0.3045(7) -0.6367(4) 0.151(8) Uiso 1 d R .
H81A H 0.6880(9) 0.3656(7) -0.6100(4) 0.181 Uiso 1 calc R .

loop_
_atom_type_symbol
_atom_type_description
_atom_type_scat_dispersion_real
_atom_type_scat_dispersion_imag
_atom_type_scat_source
C C 0.0033 0.0016 'International Tables Vol C Tables 4.2.6.8 and 6.1.1.4'
H H 0.0000 0.0000 'International Tables Vol C Tables 4.2.6.8 and 6.1.1.4'
N N 0.0061 0.0033 'International Tables Vol C Tables 4.2.6.8 and 6.1.1.4'
O O 0.0106 0.0060 'International Tables Vol C Tables 4.2.6.8 and 6.1.1.4'
Re Re -1.0185 7.2310 'International Tables Vol C Tables 4.2.6.8 and 6.1.1.4'

loop_
_geom_angle_atom_site_label_1
_geom_angle_atom_site_label_2
_geom_angle_atom_site_label_3
_geom_angle
_geom_angle_site_symmetry_1
_geom_angle_site_symmetry_3
_geom_angle_publ_flag
C1 Re1 C3 87.0(4) . . ?
C1 Re1 C2 88.6(4) . . ?
C3 Re1 C2 87.3(5) . . ?
C1 Re1 O13 99.6(4) . . ?
C3 Re1 O13 171.8(3) . . ?
C2 Re1 O13 97.7(4) . . ?
C1 Re1 O14 174.1(4) . . ?
C3 Re1 O14 98.5(3) . . ?
C2 Re1 O14 93.7(4) . . ?
O13 Re1 O14 74.7(2) . . ?
C1 Re1 N1 92.9(4) . . ?
C3 Re1 N1 91.5(4) . . ?
C2 Re1 N1 178.0(4) . . ?
O13 Re1 N1 83.3(3) . . ?
O14 Re1 N1 84.9(2) . . ?
C4 Re2 C6 89.8(5) . . ?
C4 Re2 C5 86.5(4) . . ?
C6 Re2 C5 88.4(4) . . ?
C4 Re2 O13 99.2(4) . . ?
C6 Re2 O13 93.0(4) . . ?
C5 Re2 O13 174.2(3) . . ?
C4 Re2 O14 169.8(4) . . ?
C6 Re2 O14 98.2(4) . . ?
C5 Re2 O14 99.8(4) . . ?
O13 Re2 O14 74.4(2) . . ?
C4 Re2 N2 89.9(4) . . ?
C6 Re2 N2 177.6(4) . . ?
C5 Re2 N2 93.9(3) . . ?
O13 Re2 N2 84.7(3) . . ?
O14 Re2 N2 81.8(3) . . ?
C9 Re3 C8 87.3(5) . . ?
C9 Re3 C7 87.5(5) . . ?
C8 Re3 C7 85.6(4) . . ?
C9 Re3 O16 98.6(4) . . ?
C8 Re3 O16 173.1(4) . . ?
C7 Re3 O16 98.3(3) . . ?
C9 Re3 O15 94.9(4) . . ?
C8 Re3 O15 101.1(4) . . ?
C7 Re3 O15 173.0(3) . . ?
O16 Re3 O15 74.9(2) . . ?
C9 Re3 N3 178.5(4) . . ?
C8 Re3 N3 92.6(4) . . ?
C7 Re3 N3 94.0(4) . . ?
O16 Re3 N3 81.4(2) . . ?
O15 Re3 N3 83.6(3) . . ?
C11 Re4 C12 83.7(5) . . ?
C11 Re4 C10 89.0(4) . . ?
C12 Re4 C10 86.9(4) . . ?
C11 Re4 O16 171.8(4) . . ?
C12 Re4 O16 104.1(4) . . ?
C10 Re4 O16 93.9(3) . . ?
C11 Re4 O15 97.5(4) . . ?
C12 Re4 O15 173.9(3) . . ?
C10 Re4 O15 99.1(3) . . ?
O16 Re4 O15 74.5(2) . . ?
C11 Re4 N4 92.4(4) . . ?
C12 Re4 N4 90.5(4) . . ?
C10 Re4 N4 176.9(4) . . ?
O16 Re4 N4 85.1(3) . . ?
O15 Re4 N4 83.4(2) . . ?
C47 O13 Re1 115.0(6) . . ?
C47 O13 Re2 116.9(6) . . ?
Re1 O13 Re2 105.3(3) . . ?
C54 O14 Re2 118.7(7) . . ?
C54 O14 Re1 114.3(6) . . ?
Re2 O14 Re1 103.0(3) . . ?
C61 O15 Re3 122.3(6) . . ?
C61 O15 Re4 111.6(6) . . ?
Re3 O15 Re4 103.8(2) . . ?
C68 O16 Re3 117.7(6) . . ?
C68 O16 Re4 118.4(6) . . ?
Re3 O16 Re4 104.3(2) . . ?
C17 N1 C13 117.1(8) . . ?
C17 N1 Re1 120.1(6) . . ?
C13 N1 Re1 122.0(6) . . ?
C32 N2 C30 117.7(8) . . ?
C32 N2 Re2 122.5(7) . . ?
C30 N2 Re2 119.8(7) . . ?
C39 N3 C37 116.1(9) . . ?
C39 N3 Re3 121.2(7) . . ?
C37 N3 Re3 122.7(7) . . ?
C44 N4 C46 117.7(9) . . ?
C44 N4 Re4 122.1(7) . . ?
C46 N4 Re4 119.0(6) . . ?
O1 C1 Re1 177.3(9) . . ?
O2 C2 Re1 177.8(11) . . ?
O3 C3 Re1 177.5(10) . . ?
O4 C4 Re2 177.5(10) . . ?
O5 C5 Re2 177.7(9) . . ?
O6 C6 Re2 175.7(13) . . ?
O7 C7 Re3 177.3(10) . . ?
O8 C8 Re3 174.5(10) . . ?
O9 C9 Re3 178.5(11) . . ?
O10 C10 Re4 173.7(9) . . ?
O11 C11 Re4 177.3(10) . . ?
O12 C12 Re4 174.4(10) . . ?
N1 C13 C14 123.4(9) . . ?
C13 C14 C15 119.5(9) . . ?
C14 C15 C16 117.5(9) . . ?
C14 C15 C18 121.6(9) . . ?
C16 C15 C18 120.9(9) . . ?
C17 C16 C15 120.1(9) . . ?
N1 C17 C16 122.2(9) . . ?
C19 C18 C15 176.8(11) 2 . ?
C18 C19 C20 175.2(11) 2 . ?
C21 C20 C25 119.3(9) . . ?
C21 C20 C19 120.5(9) . . ?
C25 C20 C19 120.2(9) . . ?
C22 C21 C20 120.8(9) . . ?
C21 C22 C23 119.4(9) . . ?
C21 C22 C33 119.6(9) . . ?
C23 C22 C33 121.0(9) . . ?
C24 C23 C22 121.0(9) . . ?
C24 C23 C26 119.3(9) . . ?
C22 C23 C26 119.6(9) . . ?
C23 C24 C25 120.2(9) . . ?
C24 C25 C20 119.3(9) . . ?
C24 C25 C40 119.5(9) . . ?
C20 C25 C40 121.2(9) . . ?
C27 C26 C23 178.9(11) . . ?
C26 C27 C28 172.1(11) . . ?
C29 C28 C31 116.2(9) . . ?
C29 C28 C27 120.3(10) . . ?
C31 C28 C27 123.2(10) . . ?
C30 C29 C28 120.7(10) . . ?
N2 C30 C29 122.2(10) . . ?
C32 C31 C28 120.2(9) . . ?
N2 C32 C31 122.8(10) . . ?
C34 C33 C22 175.9(11) . . ?
C33 C34 C35 178.9(10) . . ?
C36 C35 C38 116.4(9) . . ?
C36 C35 C34 122.0(9) . . ?
C38 C35 C34 121.7(10) . . ?
C35 C36 C37 121.0(9) . . ?
N3 C37 C36 123.2(10) . . ?
C39 C38 C35 119.5(9) . . ?
N3 C39 C38 123.6(9) . . ?
C41 C40 C25 177.7(11) . . ?
C40 C41 C43 172.0(13) . 2 ?
C44 C42 C43 119.5(10) . . ?
C45 C43 C42 116.5(10) . . ?
C45 C43 C41 120.0(10) . 2 ?
C42 C43 C41 123.5(10) . 2 ?
N4 C44 C42 124.1(10) . . ?
C43 C45 C46 120.9(10) . . ?
N4 C46 C45 121.3(10) . . ?
O13 C47 C48 106.6(9) . . ?
C53 C48 C49 120.2(12) . . ?
C53 C48 C47 117.9(12) . . ?
C49 C48 C47 121.7(11) . . ?
C50 C49 C48 121.3(13) . . ?
C49 C50 C51 120.1(14) . . ?
C50 C51 C52 119.4(14) . . ?
C53 C52 C51 119.1(14) . . ?
C48 C53 C52 119.5(13) . . ?
O14 C54 C55 113.1(10) . . ?
C56 C55 C60 116.7(13) . . ?
C56 C55 C54 124.2(12) . . ?
C60 C55 C54 118.8(12) . . ?
C57 C56 C55 124.0(15) . . ?
C58 C57 C56 119.0(18) . . ?
C57 C58 C59 123.3(19) . . ?
C58 C59 C60 119.1(15) . . ?
C55 C60 C59 117.5(15) . . ?
O15 C61 C62 112.1(10) . . ?
C67 C62 C63 119.7(12) . . ?
C67 C62 C61 120.8(12) . . ?
C63 C62 C61 119.5(11) . . ?
C64 C63 C62 122.0(14) . . ?
C63 C64 C65 117.5(16) . . ?
C64 C65 C66 122.0(15) . . ?
C67 C66 C65 119.7(13) . . ?
C62 C67 C66 119.0(13) . . ?
O16 C68 C69 113.3(10) . . ?
C74 C69 C70 120.2(13) . . ?
C74 C69 C68 119.9(13) . . ?
C70 C69 C68 119.8(13) . . ?
C71 C70 C69 120.7(14) . . ?
C72 C71 C70 118.4(14) . . ?
C71 C72 C73 121.9(13) . . ?
C74 C73 C72 118.0(14) . . ?
C69 C74 C73 120.6(13) . . ?
C81 C76 C77 120.0 . . ?
C81 C76 C75 142.2 . . ?
C77 C76 C75 97.7 . . ?
C78 C77 C76 120.0 . . ?
C79 C78 C77 120.0 . . ?
C78 C79 C80 120.0 . . ?
C81 C80 C79 120.0 . . ?
C76 C81 C80 120.0 . . ?

loop_
_geom_bond_atom_site_label_1
_geom_bond_atom_site_label_2
_geom_bond_distance
_geom_bond_site_symmetry_2
_geom_bond_publ_flag
Re1 C1 1.922(11) . ?
Re1 C3 1.925(12) . ?
Re1 C2 1.935(12) . ?
Re1 O13 2.123(7) . ?
Re1 O14 2.166(6) . ?
Re1 N1 2.222(8) . ?
Re2 C4 1.899(14) . ?
Re2 C6 1.920(12) . ?
Re2 C5 1.959(12) . ?
Re2 O13 2.140(6) . ?
Re2 O14 2.166(7) . ?
Re2 N2 2.208(7) . ?
Re3 C9 1.892(11) . ?
Re3 C8 1.897(11) . ?
Re3 C7 1.926(13) . ?
Re3 O16 2.149(6) . ?
Re3 O15 2.162(6) . ?
Re3 N3 2.186(8) . ?
Re4 C11 1.870(12) . ?
Re4 C12 1.905(11) . ?
Re4 C10 1.914(12) . ?
Re4 O16 2.165(6) . ?
Re4 O15 2.166(6) . ?
Re4 N4 2.226(8) . ?
O1 C1 1.132(11) . ?
O2 C2 1.151(13) . ?
O3 C3 1.138(12) . ?
O4 C4 1.156(14) . ?
O5 C5 1.124(12) . ?
O6 C6 1.135(12) . ?
O7 C7 1.136(12) . ?
O8 C8 1.144(11) . ?
O9 C9 1.155(12) . ?
O10 C10 1.148(12) . ?
O11 C11 1.180(12) . ?
O12 C12 1.157(12) . ?
O13 C47 1.484(12) . ?
O14 C54 1.448(13) . ?
O15 C61 1.473(13) . ?
O16 C68 1.438(12) . ?
N1 C17 1.344(11) . ?
N1 C13 1.353(12) . ?
N2 C32 1.316(11) . ?
N2 C30 1.340(12) . ?
N3 C39 1.332(12) . ?
N3 C37 1.340(12) . ?
N4 C44 1.338(12) . ?
N4 C46 1.339(11) . ?
C13 C14 1.368(13) . ?
C14 C15 1.380(13) . ?
C15 C16 1.387(13) . ?
C15 C18 1.472(13) . ?
C16 C17 1.383(13) . ?
C18 C19 1.157(12) 2 ?
C19 C18 1.157(12) 2 ?
C19 C20 1.428(12) . ?
C20 C21 1.395(12) . ?
C20 C25 1.415(13) . ?
C21 C22 1.387(12) . ?
C22 C23 1.403(13) . ?
C22 C33 1.433(13) . ?
C23 C24 1.365(13) . ?
C23 C26 1.442(13) . ?
C24 C25 1.411(12) . ?
C25 C40 1.437(13) . ?
C26 C27 1.175(13) . ?
C27 C28 1.456(13) . ?
C28 C29 1.379(13) . ?
C28 C31 1.378(14) . ?
C29 C30 1.358(13) . ?
C31 C32 1.367(12) . ?
C33 C34 1.198(13) . ?
C34 C35 1.418(13) . ?
C35 C36 1.362(13) . ?
C35 C38 1.392(13) . ?
C36 C37 1.375(14) . ?
C38 C39 1.386(13) . ?
C40 C41 1.163(13) . ?
C41 C43 1.426(14) 2 ?
C42 C44 1.368(13) . ?
C42 C43 1.397(13) . ?
C43 C45 1.385(14) . ?
C43 C41 1.426(14) 2 ?
C45 C46 1.398(14) . ?
C47 C48 1.58(2) . ?
C48 C53 1.36(2) . ?
C48 C49 1.38(2) . ?
C49 C50 1.34(2) . ?
C50 C51 1.38(2) . ?
C51 C52 1.41(2) . ?
C52 C53 1.40(2) . ?
C54 C55 1.502(15) . ?
C55 C56 1.37(2) . ?
C55 C60 1.38(2) . ?
C56 C57 1.34(2) . ?
C57 C58 1.28(2) . ?
C58 C59 1.32(2) . ?
C59 C60 1.46(2) . ?
C61 C62 1.518(15) . ?
C62 C67 1.37(2) . ?
C62 C63 1.40(2) . ?
C63 C64 1.35(2) . ?
C64 C65 1.37(2) . ?
C65 C66 1.39(2) . ?
C66 C67 1.38(2) . ?
C68 C69 1.51(2) . ?
C69 C74 1.37(2) . ?
C69 C70 1.43(2) . ?
C70 C71 1.41(2) . ?
C71 C72 1.38(2) . ?
C72 C73 1.44(2) . ?
C73 C74 1.42(2) . ?
C75 C76 1.63 . ?
C76 C81 1.39 . ?
C76 C77 1.39 . ?
C77 C78 1.39 . ?
C78 C79 1.39 . ?
C79 C80 1.39 . ?
C80 C81 1.39 . ?
